data_4112004
loop_
_publ_author_name
'Marco W. Bouwkamp'
'Peter H. M. Budzelaar'
'Jeroen Gercama'
'Isabel Del Hierro Morales'
'Jeanette de Wolf'
'Auke Meetsma'
'Sergei I. Troyanov'
'Jan H. Teuben'
'Bart Hessen'

_publ_contact_author_address
;
     Crystal Structure Center,
     Inorganic Solid State Chemistry Laboratory
     Chemical Physics,
     Materials Science Center,
     Groningen University,
     Nijenborgh 4,
     NL-9747 AG Groningen,
     The Netherlands.
;
_publ_contact_author_email A.Meetsma@fwn.rug.nl
_publ_contact_author_fax '+31 50 3634441'
_publ_contact_author_name
;
   Drs. A. Meetsma
;
_publ_contact_author_phone '+31 50 3634368'
_publ_section_title
;
 Naked (C5Me5)2M Cations (M = Sc, Ti, and V) and Their Fluoroarene
 Complexes
;
_journal_name_full 'Journal of the American Chemical Society'
_journal_page_first 14310
_journal_page_last 14319
_journal_paper_doi 10.1021/ja054544i
_journal_volume 127
_journal_year 2005
_chemical_compound_source 'see text'
_chemical_formula_moiety 'C20 H30 Sc, C24 H20 B'
_chemical_formula_sum 'C44 H50 B Sc'
_chemical_formula_weight 634.65
_chemical_name_systematic ' ?'
_space_group_IT_number 2
_symmetry_cell_setting triclinic
_symmetry_Int_Tables_number 2
_symmetry_space_group_name_Hall '-P 1'
_symmetry_space_group_name_H-M 'P -1'
_atom_sites_solution_hydrogens difmap
_atom_sites_solution_primary heavy
_atom_sites_solution_secondary direct
_audit_creation_date '2003-03-19  16:24:48'
_audit_creation_method
;
 PLATON <TABLE ACC> option 
 SHELXL97-2 & Manual Editing 
;
_cell_angle_alpha 97.330(1)
_cell_angle_beta 102.134(1)
_cell_angle_gamma 104.130(1)
_cell_formula_units_Z 2
_cell_length_a 11.8975(8)
_cell_length_b 12.4108(8)
_cell_length_c 12.7617(8)
_cell_measurement_reflns_used 6453
_cell_measurement_temperature 100(1)
_cell_measurement_theta_max 27.52
_cell_measurement_theta_min 2.61
_cell_volume 1754.4(2)
_computing_cell_refinement 'SAINT, Bruker Version 6.02A, 2000'
_computing_data_collection 'SMART, Bruker Version 5.624, 2001'
_computing_data_reduction 'XPREP, Bruker Version 5.1/NT, 2000'
_computing_molecular_graphics
;
 PLUTO (Meetsma, 2003) 
 PLATON (Spek, 1994)
;
_computing_publication_material 'PLATON (Spek, 1990)'
_computing_structure_refinement 'SHELXL-97 (Sheldrick, 1997)'
_computing_structure_solution
;
 DIRDIF-99 (Beurskens et al., 1999)
;
_diffrn_ambient_temperature 100(1)
_diffrn_detector_area_resol_mean '4096x4096 / 62x62 (binned 512)'
_diffrn_measured_fraction_theta_full 0.997
_diffrn_measured_fraction_theta_max 0.970
_diffrn_measurement_device_type
;
  Bruker Smart Apex 
;
_diffrn_measurement_method 'phi and omega scans'
_diffrn_radiation_detector
;
  CCD area-detector
;
_diffrn_radiation_monochromator 'parallel mounted graphite'
_diffrn_radiation_source 'fine focus sealed Siemens Mo tube '
_diffrn_radiation_type MoK\a
_diffrn_radiation_wavelength 0.71073
_diffrn_reflns_av_R_equivalents 0.0333
_diffrn_reflns_av_sigmaI/netI 0.0672
_diffrn_reflns_limit_h_max 15
_diffrn_reflns_limit_h_min -15
_diffrn_reflns_limit_k_max 15
_diffrn_reflns_limit_k_min -15
_diffrn_reflns_limit_l_max 16
_diffrn_reflns_limit_l_min -14
_diffrn_reflns_number 14889
_diffrn_reflns_reduction_process
;
 Intensity data were corrected for Lorentz and polarization
  effects, decay and absorption and reduced to F~o~^2^
  using SAINT (Bruker, 2000) and SADABS (Sheldrick, 2001)
;
_diffrn_reflns_theta_full 26.10
_diffrn_reflns_theta_max 27.10
_diffrn_reflns_theta_min 2.61
_exptl_absorpt_coefficient_mu 0.240
_exptl_absorpt_correction_T_max 0.972
_exptl_absorpt_correction_T_min 0.911
_exptl_absorpt_correction_type multi-scan
_exptl_absorpt_process_details '(SADABS, Sheldrick, Bruker, 2000))'
_exptl_crystal_colour yellow
_exptl_crystal_density_diffrn 1.201
_exptl_crystal_description block
_exptl_crystal_F_000 680
_exptl_crystal_size_max 0.21
_exptl_crystal_size_mid 0.18
_exptl_crystal_size_min 0.12
_refine_diff_density_max 0.364
_refine_diff_density_min -0.214
_refine_diff_density_rms 0.061
_refine_ls_extinction_method none
_refine_ls_goodness_of_fit_ref 1.022
_refine_ls_hydrogen_treatment refall
_refine_ls_matrix_type full
_refine_ls_number_parameters 615
_refine_ls_number_reflns 7509
_refine_ls_number_restraints 0
_refine_ls_restrained_S_all 1.022
_refine_ls_R_factor_all 0.0666
_refine_ls_R_factor_gt 0.0477
_refine_ls_shift/su_max 0.000
_refine_ls_shift/su_mean 0.000
_refine_ls_structure_factor_coef Fsqd
_refine_ls_weighting_details 'calc w=1/[\s^2^(Fo^2^)+(0.0532P)^2^+0.5410P] where P=(Fo^2^+2Fc^2^)/3'
_refine_ls_weighting_scheme calc
_refine_ls_wR_factor_gt 0.1108
_refine_ls_wR_factor_ref 0.1193
_reflns_number_gt 5827
_reflns_number_total 7509
_reflns_threshold_expression I>2\s(I)
_cod_data_source_file ja054544irom20050708_022201.cif
_cod_data_source_block global
_cod_database_code 4112004
_vrn_publ_code_void_volume 0.0
_vrn_publ_code_frame_time_sec 30.0
_vrn_publ_code_meas_time_hour 18.0

loop_
_symmetry_equiv_pos_as_xyz
x,y,z
-x,-y,-z

loop_
_atom_site_aniso_label
_atom_site_aniso_U_11
_atom_site_aniso_U_22
_atom_site_aniso_U_33
_atom_site_aniso_U_23
_atom_site_aniso_U_13
_atom_site_aniso_U_12
Sc1 0.0129(2) 0.0130(2) 0.0133(2) 0.0022(1) 0.0032(1) 0.0039(1)
C11 0.0158(9) 0.0164(10) 0.0114(9) 0.0016(8) 0.0012(7) 0.0045(8)
C12 0.0176(9) 0.0200(10) 0.0116(9) 0.0050(8) 0.0031(7) 0.0047(8)
C13 0.0199(9) 0.0212(10) 0.0109(9) 0.0041(8) 0.0046(7) 0.0079(8)
C14 0.0211(10) 0.0167(10) 0.0105(9) 0.0007(8) 0.0014(7) 0.0061(8)
C15 0.0164(9) 0.0141(10) 0.0135(9) -0.0001(8) 0.0005(7) 0.0025(8)
C16 0.0173(10) 0.0167(11) 0.0194(11) 0.0011(9) 0.0012(8) 0.0048(9)
C17 0.0260(11) 0.0212(11) 0.0229(12) 0.0051(9) 0.0111(9) 0.0025(9)
C18 0.0258(12) 0.0386(14) 0.0215(12) 0.0104(11) 0.0123(10) 0.0166(11)
C19 0.0314(12) 0.0199(11) 0.0218(12) -0.0004(9) 0.0029(10) 0.0116(10)
C110 0.0171(10) 0.0178(11) 0.0264(12) 0.0054(9) 0.0004(9) 0.0013(9)
C111 0.0166(9) 0.0173(10) 0.0139(10) 0.0044(8) 0.0034(7) 0.0064(8)
C112 0.0167(9) 0.0164(10) 0.0139(10) 0.0067(8) 0.0019(7) 0.0078(8)
C113 0.0147(9) 0.0169(10) 0.0164(10) 0.0058(8) 0.0028(7) 0.0066(8)
C114 0.0184(9) 0.0161(10) 0.0160(10) 0.0058(8) 0.0034(7) 0.0082(8)
C115 0.0185(9) 0.0149(10) 0.0173(10) 0.0063(8) 0.0048(8) 0.0064(8)
C116 0.0211(11) 0.0212(12) 0.0267(12) 0.0055(10) 0.0114(9) 0.0045(9)
C117 0.0222(10) 0.0191(11) 0.0162(10) 0.0019(8) 0.0023(8) 0.0080(9)
C118 0.0162(10) 0.0268(12) 0.0240(12) 0.0054(10) 0.0057(9) 0.0045(9)
C119 0.0260(11) 0.0211(12) 0.0231(12) 0.0055(9) 0.0082(9) 0.0120(10)
C120 0.0239(11) 0.0163(11) 0.0248(12) 0.0052(9) 0.0075(9) 0.0031(9)
C21 0.0168(9) 0.0148(10) 0.0177(10) 0.0058(8) 0.0025(7) 0.0076(8)
C22 0.0169(9) 0.0143(10) 0.0195(10) 0.0029(8) 0.0019(8) 0.0047(8)
C23 0.0161(9) 0.0178(10) 0.0204(10) 0.0069(8) 0.0060(8) 0.0069(8)
C24 0.0250(10) 0.0180(10) 0.0143(10) 0.0046(8) 0.0067(8) 0.0109(8)
C25 0.0237(10) 0.0126(10) 0.0170(10) 0.0001(8) 0.0012(8) 0.0051(8)
C26 0.0190(10) 0.0162(10) 0.0184(10) 0.0057(8) 0.0039(8) 0.0047(8)
C27 0.0197(9) 0.0110(9) 0.0175(10) 0.0012(8) 0.0042(8) 0.0049(8)
C28 0.0218(10) 0.0131(10) 0.0205(11) 0.0025(8) 0.0035(8) 0.0069(8)
C29 0.0169(10) 0.0134(10) 0.0301(12) 0.0012(9) -0.0024(9) 0.0048(8)
C210 0.0182(10) 0.0146(10) 0.0390(13) 0.0031(9) 0.0102(9) 0.0055(8)
C211 0.0272(11) 0.0214(11) 0.0249(12) 0.0061(9) 0.0120(9) 0.0098(9)
C212 0.0190(10) 0.0218(11) 0.0218(11) 0.0030(9) 0.0039(8) 0.0079(9)
C213 0.0182(9) 0.0199(10) 0.0106(9) 0.0003(8) 0.0046(7) 0.0059(8)
C214 0.0153(9) 0.0231(11) 0.0157(10) 0.0035(8) 0.0035(8) 0.0043(8)
C215 0.0221(10) 0.0193(11) 0.0212(11) 0.0055(9) 0.0060(8) 0.0049(9)
C216 0.0204(10) 0.0288(12) 0.0176(10) 0.0068(9) 0.0046(8) 0.0119(9)
C217 0.0162(10) 0.0259(11) 0.0166(10) 0.0001(9) 0.0035(8) 0.0047(9)
C218 0.0197(10) 0.0177(10) 0.0155(10) 0.0010(8) 0.0054(8) 0.0041(8)
C219 0.0126(9) 0.0184(10) 0.0210(10) 0.0010(8) 0.0073(8) 0.0047(8)
C220 0.0168(10) 0.0252(11) 0.0246(12) -0.0005(9) 0.0032(8) 0.0095(9)
C221 0.0171(10) 0.0314(13) 0.0358(14) -0.0118(11) 0.0010(9) 0.0099(9)
C222 0.0172(10) 0.0161(11) 0.0544(16) -0.0048(11) 0.0122(10) 0.0039(9)
C223 0.0262(11) 0.0211(11) 0.0441(15) 0.0108(11) 0.0206(10) 0.0107(10)
C224 0.0225(10) 0.0217(11) 0.0252(12) 0.0041(9) 0.0114(9) 0.0086(9)
B2 0.0145(10) 0.0178(11) 0.0166(11) 0.0005(9) 0.0024(8) 0.0036(9)

loop_
_atom_site_label
_atom_site_type_symbol
_atom_site_thermal_displace_type
_atom_site_fract_x
_atom_site_fract_y
_atom_site_fract_z
_atom_site_occupancy
_atom_site_U_iso_or_equiv
Sc1 Sc Uani 0.24357(3) 0.15785(3) 0.32826(3) 1.000 0.0131(1)
C11 C Uani 0.11761(16) 0.20207(16) 0.16494(15) 1.000 0.0150(5)
C12 C Uani 0.23809(16) 0.22820(17) 0.15437(15) 1.000 0.0164(5)
C13 C Uani 0.27172(17) 0.12534(17) 0.14225(15) 1.000 0.0167(5)
C14 C Uani 0.17229(17) 0.03535(16) 0.14539(15) 1.000 0.0165(6)
C15 C Uani 0.07860(16) 0.08326(16) 0.16207(15) 1.000 0.0157(5)
C16 C Uani 0.04173(18) 0.28360(18) 0.16089(18) 1.000 0.0185(6)
C17 C Uani 0.3134(2) 0.34268(19) 0.14733(19) 1.000 0.0233(7)
C18 C Uani 0.3865(2) 0.1158(2) 0.1143(2) 1.000 0.0258(7)
C19 C Uani 0.1554(2) -0.08972(19) 0.1140(2) 1.000 0.0245(7)
C110 C Uani -0.04475(18) 0.01534(19) 0.16445(19) 1.000 0.0218(6)
C111 C Uani 0.25751(16) 0.08584(16) 0.49936(15) 1.000 0.0156(6)
C112 C Uani 0.36724(16) 0.17044(16) 0.51378(15) 1.000 0.0150(6)
C113 C Uani 0.42842(16) 0.13207(16) 0.43789(15) 1.000 0.0155(6)
C114 C Uani 0.35929(16) 0.02156(16) 0.38084(16) 1.000 0.0161(6)
C115 C Uani 0.25169(17) -0.00611(16) 0.41692(16) 1.000 0.0162(6)
C116 C Uani 0.16762(19) 0.08508(19) 0.56701(19) 1.000 0.0223(7)
C117 C Uani 0.41966(19) 0.27229(18) 0.60433(17) 1.000 0.0193(6)
C118 C Uani 0.55298(18) 0.1906(2) 0.43091(19) 1.000 0.0224(7)
C119 C Uani 0.4072(2) -0.05813(19) 0.31479(19) 1.000 0.0220(7)
C120 C Uani 0.15549(19) -0.11722(18) 0.38786(19) 1.000 0.0218(7)
C21 C Uani 0.18754(16) 0.43355(16) 0.61058(16) 1.000 0.0159(6)
C22 C Uani 0.29196(17) 0.49052(17) 0.58138(17) 1.000 0.0173(6)
C23 C Uani 0.31807(17) 0.45771(17) 0.48396(16) 1.000 0.0172(6)
C24 C Uani 0.23748(17) 0.36650(17) 0.40678(16) 1.000 0.0178(6)
C25 C Uani 0.13350(18) 0.30753(17) 0.43186(17) 1.000 0.0186(6)
C26 C Uani 0.11076(17) 0.33993(17) 0.53278(16) 1.000 0.0178(6)
C27 C Uani 0.03723(17) 0.43070(16) 0.75185(16) 1.000 0.0162(5)
C28 C Uani -0.06693(17) 0.42405(16) 0.67161(17) 1.000 0.0184(6)
C29 C Uani -0.18069(18) 0.39719(17) 0.69147(18) 1.000 0.0216(6)
C210 C Uani -0.19502(18) 0.37927(17) 0.79342(19) 1.000 0.0235(6)
C211 C Uani -0.09442(19) 0.38798(18) 0.87615(19) 1.000 0.0229(7)
C212 C Uani 0.01848(18) 0.41184(18) 0.85452(17) 1.000 0.0208(6)
C213 C Uani 0.26435(16) 0.40759(16) 0.80486(15) 1.000 0.0162(5)
C214 C Uani 0.22439(17) 0.29363(17) 0.81453(16) 1.000 0.0183(6)
C215 C Uani 0.30267(18) 0.23288(18) 0.85654(17) 1.000 0.0208(6)
C216 C Uani 0.42571(18) 0.28578(19) 0.89169(17) 1.000 0.0212(6)
C217 C Uani 0.46814(17) 0.39827(18) 0.88501(16) 1.000 0.0202(6)
C218 C Uani 0.38872(17) 0.45758(17) 0.84283(16) 1.000 0.0179(6)
C219 C Uani 0.21860(16) 0.60981(16) 0.77316(16) 1.000 0.0170(6)
C220 C Uani 0.26966(17) 0.66344(19) 0.88292(18) 1.000 0.0223(6)
C221 C Uani 0.30446(19) 0.7813(2) 0.9148(2) 1.000 0.0301(7)
C222 C Uani 0.28863(18) 0.84995(19) 0.8391(2) 1.000 0.0299(7)
C223 C Uani 0.23486(19) 0.79976(19) 0.7307(2) 1.000 0.0275(7)
C224 C Uani 0.20069(18) 0.68244(18) 0.69904(19) 1.000 0.0219(6)
B2 B Uani 0.17377(19) 0.47051(19) 0.73581(18) 1.000 0.0170(6)
H110' H Uiso -0.093(3) 0.062(2) 0.192(2) 1.000 0.056(8)
H110" H Uiso -0.041(2) -0.041(2) 0.213(2) 1.000 0.037(7)
H116' H Uiso 0.1880(19) 0.157(2) 0.6181(19) 1.000 0.022(6)
H116" H Uiso 0.163(2) 0.023(2) 0.605(2) 1.000 0.040(7)
H117' H Uiso 0.474(2) 0.340(2) 0.583(2) 1.000 0.037(7)
H117" H Uiso 0.466(2) 0.2479(19) 0.6668(19) 1.000 0.027(6)
H118' H Uiso 0.576(2) 0.269(2) 0.454(2) 1.000 0.043(8)
H118" H Uiso 0.563(2) 0.182(2) 0.360(2) 1.000 0.044(8)
H119' H Uiso 0.349(2) -0.130(2) 0.286(2) 1.000 0.043(7)
H119" H Uiso 0.476(2) -0.071(2) 0.362(2) 1.000 0.037(7)
H120' H Uiso 0.163(2) -0.167(2) 0.333(2) 1.000 0.032(7)
H120" H Uiso 0.075(2) -0.111(2) 0.366(2) 1.000 0.040(7)
H16 H Uiso 0.023(2) 0.298(2) 0.087(2) 1.000 0.028(6)
H16' H Uiso 0.085(2) 0.353(2) 0.208(2) 1.000 0.027(6)
H16" H Uiso -0.030(2) 0.2548(18) 0.1796(17) 1.000 0.020(6)
H17 H Uiso 0.398(3) 0.364(2) 0.197(2) 1.000 0.058(9)
H17' H Uiso 0.280(2) 0.403(2) 0.165(2) 1.000 0.048(8)
H17" H Uiso 0.319(2) 0.344(2) 0.075(2) 1.000 0.044(7)
H18 H Uiso 0.396(3) 0.140(2) 0.049(3) 1.000 0.057(9)
H18' H Uiso 0.387(2) 0.036(3) 0.098(2) 1.000 0.049(8)
H18" H Uiso 0.453(2) 0.146(2) 0.167(2) 1.000 0.040(7)
H19 H Uiso 0.120(3) -0.112(2) 0.041(3) 1.000 0.053(9)
H19' H Uiso 0.106(2) -0.133(2) 0.153(2) 1.000 0.044(8)
H19" H Uiso 0.228(3) -0.109(2) 0.123(2) 1.000 0.048(8)
H110 H Uiso -0.091(3) -0.027(2) 0.091(3) 1.000 0.057(9)
H116 H Uiso 0.088(3) 0.074(2) 0.521(2) 1.000 0.049(8)
H117 H Uiso 0.360(2) 0.297(2) 0.6280(19) 1.000 0.029(6)
H118 H Uiso 0.611(3) 0.162(2) 0.471(2) 1.000 0.054(8)
H119 H Uiso 0.438(2) -0.027(2) 0.256(2) 1.000 0.033(7)
H120 H Uiso 0.161(2) -0.157(2) 0.452(2) 1.000 0.040(7)
H22 H Uiso 0.3479(19) 0.5528(19) 0.6359(18) 1.000 0.022(6)
H23 H Uiso 0.3897(19) 0.4983(18) 0.4656(17) 1.000 0.020(5)
H24 H Uiso 0.2498(19) 0.3494(19) 0.3358(19) 1.000 0.024(6)
H25 H Uiso 0.0765(18) 0.2504(18) 0.3779(17) 1.000 0.013(5)
H26 H Uiso 0.036(2) 0.2942(19) 0.5484(18) 1.000 0.023(6)
H28 H Uiso -0.0598(17) 0.4382(17) 0.6022(17) 1.000 0.011(5)
H29 H Uiso -0.249(2) 0.3888(18) 0.6357(19) 1.000 0.024(6)
H210 H Uiso -0.270(2) 0.3627(19) 0.8089(18) 1.000 0.027(6)
H211 H Uiso -0.1016(17) 0.3768(16) 0.9460(17) 1.000 0.011(5)
H212 H Uiso 0.087(2) 0.4152(18) 0.9124(18) 1.000 0.023(6)
H214 H Uiso 0.1381(19) 0.2556(18) 0.7895(17) 1.000 0.018(5)
H215 H Uiso 0.2707(18) 0.1509(18) 0.8607(17) 1.000 0.016(5)
H216 H Uiso 0.479(2) 0.2428(19) 0.9171(18) 1.000 0.027(6)
H217 H Uiso 0.554(2) 0.4393(19) 0.9078(18) 1.000 0.024(6)
H218 H Uiso 0.419(2) 0.540(2) 0.8377(19) 1.000 0.031(6)
H220 H Uiso 0.2818(19) 0.6197(19) 0.9397(18) 1.000 0.020(6)
H221 H Uiso 0.339(2) 0.816(2) 0.985(2) 1.000 0.035(7)
H222 H Uiso 0.316(2) 0.930(2) 0.861(2) 1.000 0.034(7)
H223 H Uiso 0.226(2) 0.847(2) 0.6800(19) 1.000 0.028(6)
H224 H Uiso 0.1645(19) 0.6520(18) 0.6259(18) 1.000 0.017(5)

loop_
_atom_type_symbol
_atom_type_description
_atom_type_scat_dispersion_real
_atom_type_scat_dispersion_imag
_atom_type_scat_source
Sc Sc 0.2519 0.3716 'International Tables Vol C Tables 4.2.6.8 and 6.1.1.4'
B B 0.0013 0.0007 'International Tables Vol C Tables 4.2.6.8 and 6.1.1.4'
H H 0.0000 0.0000 'International Tables Vol C Tables 4.2.6.8 and 6.1.1.4'
C C 0.0033 0.0016 'International Tables Vol C Tables 4.2.6.8 and 6.1.1.4'

loop_
_geom_angle_atom_site_label_1
_geom_angle_atom_site_label_2
_geom_angle_atom_site_label_3
_geom_angle
_geom_angle_publ_flag
C11 Sc1 C12 33.33(7) yes
C11 Sc1 C13 55.54(7) yes
C11 Sc1 C14 55.45(6) yes
C11 Sc1 C15 33.37(6) yes
C11 Sc1 C111 149.11(7) yes
C11 Sc1 C112 163.04(7) yes
C11 Sc1 C113 154.79(7) yes
C11 Sc1 C114 141.18(6) yes
C11 Sc1 C115 138.20(7) yes
C12 Sc1 C13 33.57(7) yes
C12 Sc1 C14 55.58(7) yes
C12 Sc1 C15 55.52(7) yes
C12 Sc1 C111 177.32(7) yes
C12 Sc1 C112 144.96(7) yes
C12 Sc1 C113 121.63(7) yes
C12 Sc1 C114 121.93(7) yes
C12 Sc1 C115 144.73(7) yes
C13 Sc1 C14 33.60(7) yes
C13 Sc1 C15 55.77(7) yes
C13 Sc1 C111 144.35(7) yes
C13 Sc1 C112 135.16(7) yes
C13 Sc1 C113 101.79(7) yes
C13 Sc1 C114 90.12(7) yes
C13 Sc1 C115 111.73(7) yes
C14 Sc1 C15 33.58(7) yes
C14 Sc1 C111 123.82(7) yes
C14 Sc1 C112 141.43(7) yes
C14 Sc1 C113 113.12(7) yes
C14 Sc1 C114 86.10(7) yes
C14 Sc1 C115 91.43(7) yes
C15 Sc1 C111 125.75(7) yes
C15 Sc1 C112 159.01(7) yes
C15 Sc1 C113 145.65(7) yes
C15 Sc1 C114 114.43(7) yes
C15 Sc1 C115 104.95(7) yes
C111 Sc1 C112 33.54(7) yes
C111 Sc1 C113 55.85(7) yes
C111 Sc1 C114 55.55(7) yes
C111 Sc1 C115 33.77(6) yes
C112 Sc1 C113 33.66(6) yes
C112 Sc1 C114 55.42(6) yes
C112 Sc1 C115 55.82(7) yes
C113 Sc1 C114 33.37(6) yes
C113 Sc1 C115 55.85(7) yes
C114 Sc1 C115 33.47(7) yes
Sc1 C11 C12 72.42(11) yes
Sc1 C11 C15 71.75(11) yes
Sc1 C11 C16 128.76(13) yes
C12 C11 C15 107.45(17) no
C12 C11 C16 124.79(18) no
C15 C11 C16 127.05(18) no
Sc1 C12 C11 74.25(11) yes
Sc1 C12 C13 72.54(11) yes
Sc1 C12 C17 123.09(14) yes
C11 C12 C13 108.21(18) no
C11 C12 C17 126.08(19) no
C13 C12 C17 125.51(19) no
Sc1 C13 C12 73.89(11) yes
Sc1 C13 C14 73.54(11) yes
Sc1 C13 C18 125.30(14) yes
C12 C13 C14 108.00(18) no
C12 C13 C18 123.95(19) no
C14 C13 C18 127.46(19) no
Sc1 C14 C13 72.85(11) yes
Sc1 C14 C15 72.89(11) yes
Sc1 C14 C19 129.36(14) yes
C13 C14 C15 107.77(17) no
C13 C14 C19 127.44(19) no
C15 C14 C19 123.67(19) no
Sc1 C15 C11 74.88(11) yes
Sc1 C15 C14 73.53(11) yes
Sc1 C15 C110 122.37(13) yes
C11 C15 C14 108.52(17) no
C11 C15 C110 126.81(18) no
C14 C15 C110 124.41(18) no
Sc1 C111 C112 74.10(11) yes
Sc1 C111 C115 73.55(11) yes
Sc1 C111 C116 123.58(14) yes
C112 C111 C115 108.43(17) no
C112 C111 C116 126.69(18) no
C115 C111 C116 124.55(18) no
Sc1 C112 C111 72.36(11) yes
Sc1 C112 C113 72.68(11) yes
Sc1 C112 C117 128.19(14) yes
C111 C112 C113 107.64(17) no
C111 C112 C117 126.30(18) no
C113 C112 C117 125.32(18) no
Sc1 C113 C112 73.66(11) yes
Sc1 C113 C114 74.75(11) yes
Sc1 C113 C118 124.41(14) yes
C112 C113 C114 108.26(17) no
C112 C113 C118 125.80(18) no
C114 C113 C118 125.37(18) no
Sc1 C114 C113 71.88(11) yes
Sc1 C114 C115 71.90(11) yes
Sc1 C114 C119 132.05(14) yes
C113 C114 C115 107.83(17) no
C113 C114 C119 123.78(18) no
C115 C114 C119 127.07(18) no
Sc1 C115 C111 72.68(11) yes
Sc1 C115 C114 74.64(11) yes
Sc1 C115 C120 124.88(14) yes
C111 C115 C114 107.74(17) no
C111 C115 C120 124.02(19) no
C114 C115 C120 127.71(18) no
C11 C16 H16 108.5(15) no
C11 C16 H16' 110.0(15) no
C11 C16 H16" 112.1(14) no
H16 C16 H16' 108(2) no
H16 C16 H16" 108(2) no
H16' C16 H16" 110(2) no
C12 C17 H17 113.0(14) no
C12 C17 H17' 113.8(15) no
C12 C17 H17" 109.8(15) no
H17 C17 H17' 107(2) no
H17 C17 H17" 109(2) no
H17' C17 H17" 105(2) no
C13 C18 H18 114(2) no
C13 C18 H18' 111.3(16) no
C13 C18 H18" 116.0(16) no
H18 C18 H18' 102(2) no
H18 C18 H18" 110(3) no
H18' C18 H18" 102(2) no
C14 C19 H19 108.7(16) no
C14 C19 H19' 112.2(15) no
C14 C19 H19" 113.1(16) no
H19 C19 H19' 109(2) no
H19 C19 H19" 105(3) no
H19' C19 H19" 109(2) no
C15 C110 H110' 113.7(17) no
C15 C110 H110" 111.9(15) no
C15 C110 H110 111(2) no
H110' C110 H110" 105(2) no
H110' C110 H110 107(3) no
H110" C110 H110 107(2) no
C111 C116 H116' 111.2(14) no
C111 C116 H116" 109.7(15) no
C111 C116 H116 111.0(18) no
H116' C116 H116" 111(2) no
H116' C116 H116 107(2) no
H116" C116 H116 107(2) no
C112 C117 H117' 113.6(14) no
C112 C117 H117" 106.9(14) no
C112 C117 H117 111.2(15) no
H117' C117 H117" 110(2) no
H117' C117 H117 108(2) no
H117" C117 H117 107(2) no
C113 C118 H118' 114.4(16) no
C113 C118 H118" 113.6(15) no
C113 C118 H118 111.9(18) no
H118' C118 H118" 103(2) no
H118' C118 H118 108(2) no
H118" C118 H118 105(2) no
C114 C119 H119' 111.6(15) no
C114 C119 H119" 108.7(15) no
C114 C119 H119 113.7(14) no
H119' C119 H119" 108(2) no
H119' C119 H119 110(2) no
H119" C119 H119 105(2) no
C115 C120 H120' 113.9(16) no
C115 C120 H120" 114.6(15) no
C115 C120 H120 109.6(14) no
H120' C120 H120" 106(2) no
H120' C120 H120 104(2) no
H120" C120 H120 108(2) no
C22 C21 C26 115.35(18) no
C22 C21 B2 118.91(17) yes
C26 C21 B2 125.27(18) yes
C21 C22 C23 123.22(19) no
C22 C23 C24 119.85(19) no
C23 C24 C25 119.02(19) no
C24 C25 C26 120.14(19) no
C21 C26 C25 122.34(19) no
C28 C27 C212 115.10(19) no
C28 C27 B2 124.26(17) yes
C212 C27 B2 120.33(18) yes
C27 C28 C29 122.25(19) no
C28 C29 C210 120.7(2) no
C21 C22 H22 116.3(14) no
C23 C22 H22 120.4(14) no
C22 C23 H23 121.7(13) no
C24 C23 H23 118.4(13) no
C23 C24 H24 120.3(14) no
C25 C24 H24 120.4(14) no
C24 C25 H25 118.9(14) no
C26 C25 H25 120.8(14) no
C21 C26 H26 120.0(13) no
C25 C26 H26 117.7(13) no
C29 C28 H28 118.7(13) no
C27 C28 H28 119.0(13) no
C28 C29 H29 120.7(15) no
C210 C29 H29 118.5(15) no
C29 C210 C211 119.1(2) no
C210 C211 C212 119.7(2) no
C27 C212 C211 123.1(2) no
C214 C213 C218 115.40(18) no
C218 C213 B2 122.48(17) yes
C214 C213 B2 121.41(17) yes
C213 C214 C215 122.60(19) no
C214 C215 C216 119.9(2) no
C215 C216 C217 119.2(2) no
C216 C217 C218 120.2(2) no
C213 C218 C217 122.76(19) no
C220 C219 B2 121.97(18) yes
C220 C219 C224 115.44(19) no
C224 C219 B2 122.44(18) yes
C219 C220 C221 121.9(2) no
C220 C221 C222 120.9(2) no
C221 C222 C223 118.7(2) no
C222 C223 C224 120.3(2) no
C219 C224 C223 122.7(2) no
C29 C210 H210 122.2(14) no
C211 C210 H210 118.7(14) no
C212 C211 H211 119.5(13) no
C210 C211 H211 120.8(13) no
C27 C212 H212 118.4(14) no
C211 C212 H212 118.5(14) no
C213 C214 H214 118.1(13) no
C215 C214 H214 119.3(13) no
C216 C215 H215 119.9(13) no
C214 C215 H215 120.2(13) no
C215 C216 H216 119.4(14) no
C217 C216 H216 121.4(15) no
C218 C217 H217 117.3(14) no
C216 C217 H217 122.5(14) no
C213 C218 H218 116.5(14) no
C217 C218 H218 120.7(14) no
C219 C220 H220 120.9(14) no
C221 C220 H220 117.2(14) no
C222 C221 H221 117.0(16) no
C220 C221 H221 122.1(16) no
C221 C222 H222 120.3(15) no
C223 C222 H222 121.0(15) no
C222 C223 H223 118.0(15) no
C224 C223 H223 121.7(15) no
C223 C224 H224 117.8(14) no
C219 C224 H224 119.5(14) no
C21 B2 C213 100.45(16) yes
C21 B2 C219 109.91(16) yes
C27 B2 C219 106.00(16) yes
C213 B2 C219 112.86(16) yes
C27 B2 C213 112.36(16) yes
C21 B2 C27 115.44(17) yes

loop_
_geom_bond_atom_site_label_1
_geom_bond_atom_site_label_2
_geom_bond_distance
_geom_bond_publ_flag
Sc1 C11 2.5043(19) yes
Sc1 C12 2.4804(19) yes
Sc1 C13 2.4629(19) yes
Sc1 C14 2.4718(19) yes
Sc1 C15 2.4636(19) yes
Sc1 C111 2.4520(19) yes
Sc1 C112 2.4746(19) yes
Sc1 C113 2.462(2) yes
Sc1 C114 2.499(2) yes
Sc1 C115 2.463(2) yes
C11 C12 1.430(3) no
C11 C15 1.427(3) no
C11 C16 1.510(3) no
C12 C13 1.428(3) no
C12 C17 1.508(3) no
C13 C14 1.426(3) no
C13 C18 1.510(3) no
C14 C15 1.426(3) no
C14 C19 1.505(3) no
C15 C110 1.512(3) no
C111 C112 1.422(3) no
C111 C115 1.428(3) no
C111 C116 1.508(3) no
C112 C113 1.429(3) no
C112 C117 1.504(3) no
C113 C114 1.425(3) no
C113 C118 1.509(3) no
C114 C115 1.429(3) no
C114 C119 1.509(3) no
C115 C120 1.506(3) no
C16 H16 0.97(2) no
C16 H16' 0.94(2) no
C16 H16" 0.93(2) no
C17 H17 1.02(3) no
C17 H17' 0.95(2) no
C17 H17" 0.94(2) no
C18 H18 0.94(3) no
C18 H18' 0.99(4) no
C18 H18" 0.89(3) no
C19 H19 0.91(4) no
C19 H19' 0.96(2) no
C19 H19" 0.94(4) no
C110 H110' 0.99(3) no
C110 H110" 0.99(2) no
C110 H110 0.99(4) no
C116 H116' 0.98(2) no
C116 H116" 0.96(2) no
C116 H116 0.97(3) no
C117 H117' 1.03(2) no
C117 H117" 0.99(2) no
C117 H117 0.93(3) no
C118 H118' 0.93(2) no
C118 H118" 0.93(2) no
C118 H118 0.94(3) no
C119 H119' 0.96(2) no
C119 H119" 0.97(3) no
C119 H119 0.98(2) no
C120 H120' 0.91(2) no
C120 H120" 0.96(3) no
C120 H120 1.01(2) no
C21 C22 1.420(3) no
C21 C26 1.406(3) no
C21 B2 1.659(3) yes
C22 C23 1.379(3) no
C23 C24 1.400(3) no
C24 C25 1.397(3) no
C25 C26 1.400(3) no
C27 C28 1.409(3) no
C27 B2 1.643(3) yes
C27 C212 1.413(3) no
C28 C29 1.397(3) no
C29 C210 1.386(3) no
C22 H22 0.97(2) no
C23 H23 0.97(2) no
C24 H24 0.95(2) no
C25 H25 0.94(2) no
C26 H26 1.00(2) no
C28 H28 0.94(2) no
C29 H29 0.94(2) no
C210 C211 1.391(3) no
C211 C212 1.397(3) no
C213 C218 1.408(3) no
C213 C214 1.408(3) no
C213 B2 1.654(3) yes
C214 C215 1.400(3) no
C215 C216 1.398(3) no
C216 C217 1.384(3) no
C217 C218 1.397(3) no
C219 C220 1.407(3) no
C219 C224 1.407(3) no
C219 B2 1.653(3) yes
C220 C221 1.399(3) no
C221 C222 1.381(3) no
C222 C223 1.387(3) no
C223 C224 1.393(3) no
C210 H210 0.93(2) no
C211 H211 0.94(2) no
C212 H212 0.97(2) no
C214 H214 0.98(2) no
C215 H215 1.01(2) no
C216 H216 0.96(2) no
C217 H217 0.99(2) no
C218 H218 1.01(2) no
C220 H220 0.97(2) no
C221 H221 0.90(2) no
C222 H222 0.95(2) no
C223 H223 0.93(2) no
C224 H224 0.93(2) no

loop_
_geom_contact_atom_site_label_1
_geom_contact_atom_site_label_2
_geom_contact_distance
_geom_contact_site_symmetry_2
_geom_contact_publ_flag
Sc1 C23 3.788(2) . no
Sc1 C24 2.679(2) . no
Sc1 C25 2.864(2) . no
Sc1 C26 4.048(2) . no
Sc1 H120" 3.60(2) . no
Sc1 H24 2.35(2) . no
Sc1 H25 2.67(2) . no
C11 C24 3.293(3) . no
C11 C25 3.438(3) . no
C12 C24 3.454(3) . no
C16 C25 3.351(3) . no
C16 C24 3.356(3) . no
C18 C119 3.560(3) . no
C19 C119 3.411(3) . no
C19 C120 3.554(3) . no
C22 C224 3.185(3) . no
C22 C218 3.404(3) . no
C22 C117 3.428(3) . no
C23 C29 3.443(3) 2_566 no
C23 Sc1 3.788(2) . no
C23 C117 3.255(3) . no
C24 Sc1 2.679(2) . no
C24 C29 3.490(3) 2_566 no
C24 C16 3.356(3) . no
C24 C112 3.459(3) . no
C24 C117 3.480(3) . no
C24 C11 3.293(3) . no
C24 C12 3.454(3) . no
C25 Sc1 2.864(2) . no
C25 C116 3.497(3) . no
C25 C11 3.438(3) . no
C25 C111 3.541(3) . no
C25 C16 3.351(3) . no
C26 C116 3.453(3) . no
C26 C28 3.298(3) . no
C26 Sc1 4.048(2) . no
C28 C26 3.298(3) . no
C29 C24 3.490(3) 2_566 no
C29 C23 3.443(3) 2_566 no
C29 C120 3.595(3) 2_556 no
C111 C25 3.541(3) . no
C11 H25 2.88(2) . no
C11 H24 2.59(2) . no
C112 C24 3.459(3) . no
C12 H24 2.55(2) . no
C14 H110 2.95(4) 2_555 no
C16 H24 2.83(2) . no
C16 H110' 2.95(3) . no
C16 H25 2.81(2) . no
C16 H19 3.06(3) 2_555 no
C116 C26 3.453(3) . no
C16 H17' 2.85(3) . no
C116 C25 3.497(3) . no
C17 H16' 3.00(3) . no
C117 C217 3.587(3) . no
C117 C22 3.428(3) . no
C17 H217 3.03(2) 2_666 no
C117 C24 3.480(3) . no
C17 H24 2.67(2) . no
C117 C23 3.255(3) . no
C18 H19" 2.99(3) . no
C118 C223 3.570(3) 2_666 no
C18 H17 3.09(3) . no
C18 H119 2.77(2) . no
C119 C18 3.560(3) . no
C19 H18' 2.88(3) . no
C19 H120' 3.06(2) . no
C119 C19 3.411(3) . no
C19 H110" 3.03(3) . no
C19 H119' 3.01(2) . no
C120 C29 3.595(3) 2_556 no
C120 C19 3.554(3) . no
C21 H224 2.78(2) . no
C21 H117 2.96(2) . no
C21 H28 2.94(2) . no
C22 H224 2.86(2) . no
C22 H117 2.81(2) . no
C23 H117' 2.83(2) . no
C23 H117 2.94(2) . no
C23 H29 2.76(2) 2_566 no
C24 H16' 2.75(2) . no
C25 H16' 2.95(2) . no
C26 H28 2.84(2) . no
C26 H116' 2.90(2) . no
C27 H214 2.77(2) . no
C27 H26 2.91(2) . no
C28 H16' 3.07(2) 2_566 no
C28 H26 2.77(2) . no
C29 H16' 3.03(2) 2_566 no
C29 H120' 2.90(2) 2_556 no
C110 H19' 2.88(3) . no
C110 H19 3.07(3) 2_555 no
C110 H215 2.89(2) 2_556 no
C110 H16" 2.91(2) . no
C212 C214 3.241(3) . no
C112 H119" 2.81(2) 2_656 no
C113 H119" 2.84(2) 2_656 no
C214 C212 3.241(3) . no
C116 H117 2.92(2) . no
C116 H116 3.08(3) 2_556 no
C117 H119" 3.09(2) 2_656 no
C217 C217 3.436(3) 2_667 no
C217 C218 3.550(3) 2_667 no
C117 H118' 2.94(2) . no
C117 H116' 2.83(2) . no
C217 C117 3.587(3) . no
C218 C22 3.404(3) . no
C218 C220 3.246(3) . no
C118 H117' 2.96(2) . no
C118 H119 3.09(2) . no
C218 C217 3.550(3) 2_667 no
C119 H19" 2.77(3) . no
C119 H117" 3.10(2) 2_656 no
C119 H120' 2.96(3) . no
C119 H118" 3.01(2) . no
C120 H119' 2.90(3) . no
C120 H26 3.08(2) 2_556 no
C220 C218 3.246(3) . no
C120 H116" 3.05(2) . no
C120 H19' 2.90(2) . no
C223 C118 3.570(3) 2_666 no
C224 C22 3.185(3) . no
C210 H120' 3.06(2) 2_556 no
C210 H119' 3.10(2) 2_556 no
C212 H214 2.81(2) . no
C213 H220 2.89(2) . no
C213 H117 3.05(2) . no
C213 H212 2.76(2) . no
C214 H212 2.84(2) . no
C214 H116' 2.73(2) . no
C215 H17" 2.89(2) 1_556 no
C215 H116' 2.98(2) . no
C215 H18 2.97(3) 1_556 no
C216 H117" 3.01(2) . no
C216 H18 2.89(3) 1_556 no
C216 H17" 2.98(2) 1_556 no
C218 H220 2.91(2) . no
C218 H22 3.02(2) . no
C218 H117 3.08(2) . no
C219 H218 2.73(2) . no
C219 H22 2.70(2) . no
C220 H218 2.72(2) . no
C221 H216 3.09(2) 2_667 no
C222 H18" 3.08(3) 2_666 no
C222 H110' 2.78(3) 2_566 no
C222 H16" 2.98(2) 2_566 no
C223 H110' 2.91(3) 2_566 no
C223 H16" 2.88(2) 2_566 no
C223 H118" 2.85(3) 2_666 no
C224 H22 2.82(2) . no
C224 H16" 2.99(2) 2_566 no
H110' C16 2.95(3) . no
H110' H16" 2.36(3) . no
H110' C222 2.78(3) 2_566 no
H110' C223 2.91(3) 2_566 no
H110" H120" 2.52(3) . no
H110" H19' 2.50(4) . no
H110" C19 3.03(3) . no
H116' C26 2.90(2) . no
H116' H117 2.31(3) . no
H116' C215 2.98(2) . no
H116' C117 2.83(2) . no
H116' C214 2.73(2) . no
H116" C120 3.05(2) . no
H117' C23 2.83(2) . no
H117' C118 2.96(2) . no
H117' H118' 2.44(4) . no
H117' H23 2.49(3) 2_666 no
H117" H119" 2.46(3) 2_656 no
H117" C216 3.01(2) . no
H117" C119 3.10(2) 2_656 no
H118' C117 2.94(2) . no
H118' H117' 2.44(4) . no
H118" C119 3.01(2) . no
H118" C223 2.85(3) 2_666 no
H118" H18" 2.46(3) . no
H119' H19" 2.35(4) . no
H119' H120' 2.37(4) . no
H119' C19 3.01(2) . no
H119' C210 3.10(2) 2_556 no
H119' C120 2.90(3) . no
H119" C112 2.81(2) 2_656 no
H119" C113 2.84(2) 2_656 no
H119" C117 3.09(2) 2_656 no
H119" H117" 2.46(3) 2_656 no
H120' C29 2.90(2) 2_556 no
H120' H119' 2.37(4) . no
H120' H19' 2.38(3) . no
H120' C19 3.06(2) . no
H120' C119 2.96(3) . no
H120' C210 3.06(2) 2_556 no
H120" Sc1 3.60(2) . no
H120" H110" 2.52(3) . no
H16 H211 2.54(3) 1_554 no
H16' C17 3.00(3) . no
H16' H17' 2.45(4) . no
H16' C24 2.75(2) . no
H16' C25 2.95(2) . no
H16' C29 3.03(2) 2_566 no
H16' H24 2.29(3) . no
H16' C28 3.07(2) 2_566 no
H16" C110 2.91(2) . no
H16" C222 2.98(2) 2_566 no
H16" H110' 2.36(3) . no
H16" H25 2.59(3) . no
H16" C224 2.99(2) 2_566 no
H16" C223 2.88(2) 2_566 no
H17 C18 3.09(3) . no
H17 H218 2.37(4) 2_666 no
H17' C16 2.85(3) . no
H17' H24 2.43(3) . no
H17' H16' 2.45(4) . no
H17" C215 2.89(2) 1_554 no
H17" C216 2.98(2) 1_554 no
H18 C216 2.89(3) 1_554 no
H18 C215 2.97(3) 1_554 no
H18 H216 2.46(4) 1_554 no
H18 H215 2.59(4) 1_554 no
H18' C19 2.88(3) . no
H18' H119 2.27(4) . no
H18' H19" 2.38(4) . no
H18" H119 2.54(3) . no
H18" H118" 2.46(3) . no
H18" C222 3.08(3) 2_666 no
H19 H110 2.59(4) 2_555 no
H19 C16 3.06(3) 2_555 no
H19 C110 3.07(3) 2_555 no
H19' C120 2.90(2) . no
H19' H110" 2.50(4) . no
H19' H120' 2.38(3) . no
H19' C110 2.88(3) . no
H19" H119 2.59(4) . no
H19" C119 2.77(3) . no
H19" H119' 2.35(4) . no
H19" C18 2.99(3) . no
H19" H18' 2.38(4) . no
H22 C219 2.70(2) . no
H22 C224 2.82(2) . no
H22 C218 3.02(2) . no
H22 H218 2.57(3) . no
H23 H117' 2.49(3) 2_666 no
H23 H23 2.57(3) 2_666 no
H24 C16 2.83(2) . no
H24 C17 2.67(2) . no
H24 Sc1 2.35(2) . no
H24 C11 2.59(2) . no
H24 C12 2.55(2) . no
H24 H16' 2.29(3) . no
H24 H17' 2.43(3) . no
H25 Sc1 2.67(2) . no
H25 C16 2.81(2) . no
H25 H16" 2.59(3) . no
H25 C11 2.88(2) . no
H26 C27 2.91(2) . no
H26 C28 2.77(2) . no
H26 H28 2.44(3) . no
H26 C120 3.08(2) 2_556 no
H26 H120 2.54(3) 2_556 no
H28 C26 2.84(2) . no
H28 H26 2.44(3) . no
H28 C21 2.94(2) . no
H29 C23 2.76(2) 2_566 no
H110 H215 2.55(4) 2_556 no
H110 H19 2.59(4) 2_555 no
H110 C14 2.95(4) 2_555 no
H116 C116 3.08(3) 2_556 no
H116 H116 2.33(4) 2_556 no
H117 C21 2.96(2) . no
H117 C22 2.81(2) . no
H117 C23 2.94(2) . no
H117 C116 2.92(2) . no
H117 C213 3.05(2) . no
H117 C218 3.08(2) . no
H117 H116' 2.31(3) . no
H119 C18 2.77(2) . no
H119 C118 3.09(2) . no
H119 H18' 2.27(4) . no
H119 H18" 2.54(3) . no
H119 H19" 2.59(4) . no
H120 H26 2.54(3) 2_556 no
H211 H16 2.54(3) 1_556 no
H212 C213 2.76(2) . no
H212 C214 2.84(2) . no
H214 C27 2.77(2) . no
H214 C212 2.81(2) . no
H215 H18 2.59(4) 1_556 no
H215 C110 2.89(2) 2_556 no
H215 H110 2.55(4) 2_556 no
H216 H18 2.46(4) 1_556 no
H216 C221 3.09(2) 2_667 no
H216 H221 2.58(3) 2_667 no
H217 C17 3.03(2) 2_666 no
H218 C219 2.73(2) . no
H218 C220 2.72(2) . no
H218 H22 2.57(3) . no
H218 H220 2.59(3) . no
H218 H17 2.37(4) 2_666 no
H220 C213 2.89(2) . no
H220 C218 2.91(2) . no
H220 H218 2.59(3) . no
H221 H216 2.58(3) 2_667 no
H224 C21 2.78(2) . no
H224 C22 2.86(2) . no

loop_
_geom_torsion_atom_site_label_1
_geom_torsion_atom_site_label_2
_geom_torsion_atom_site_label_3
_geom_torsion_atom_site_label_4
_geom_torsion
_geom_torsion_publ_flag
C12 Sc1 C11 C15 115.83(16) no
C12 Sc1 C11 C16 -120.9(2) no
C13 Sc1 C11 C12 -37.29(11) no
C13 Sc1 C11 C15 78.55(12) no
C13 Sc1 C11 C16 -158.2(2) no
C14 Sc1 C11 C12 -78.35(12) no
C14 Sc1 C11 C15 37.48(11) no
C14 Sc1 C11 C16 160.8(2) no
C15 Sc1 C11 C12 -115.83(16) no
C15 Sc1 C11 C16 123.3(2) no
C111 Sc1 C11 C12 -177.87(13) no
C111 Sc1 C11 C15 -62.03(17) no
C111 Sc1 C11 C16 61.3(2) no
C113 Sc1 C11 C12 -8.4(2) no
C113 Sc1 C11 C15 107.40(17) no
C113 Sc1 C11 C16 -129.31(19) no
C114 Sc1 C11 C12 -69.24(15) no
C114 Sc1 C11 C15 46.59(16) no
C114 Sc1 C11 C16 169.88(15) no
C115 Sc1 C11 C12 -121.90(13) no
C115 Sc1 C11 C15 -6.07(16) no
C115 Sc1 C11 C16 117.22(18) no
C11 Sc1 C12 C13 -115.41(17) no
C11 Sc1 C12 C17 123.1(2) no
C13 Sc1 C12 C11 115.41(17) no
C13 Sc1 C12 C17 -121.5(2) no
C14 Sc1 C12 C11 77.92(12) no
C14 Sc1 C12 C13 -37.49(12) no
C14 Sc1 C12 C17 -158.9(2) no
C15 Sc1 C12 C11 36.91(11) no
C15 Sc1 C12 C13 -78.50(13) no
C15 Sc1 C12 C17 160.0(2) no
C112 Sc1 C12 C11 -149.72(12) no
C112 Sc1 C12 C13 94.87(15) no
C112 Sc1 C12 C17 -26.6(2) no
C113 Sc1 C12 C11 175.79(11) no
C113 Sc1 C12 C13 60.38(14) no
C113 Sc1 C12 C17 -61.07(19) no
C114 Sc1 C12 C11 136.31(11) no
C114 Sc1 C12 C13 20.90(14) no
C114 Sc1 C12 C17 -100.55(17) no
C115 Sc1 C12 C11 101.51(15) no
C115 Sc1 C12 C13 -13.90(18) no
C115 Sc1 C12 C17 -135.35(17) no
C11 Sc1 C13 C12 37.00(11) no
C11 Sc1 C13 C14 -77.87(13) no
C11 Sc1 C13 C18 157.5(2) no
C12 Sc1 C13 C14 -114.88(17) no
C12 Sc1 C13 C18 120.5(2) no
C14 Sc1 C13 C12 114.88(17) no
C14 Sc1 C13 C18 -124.6(2) no
C15 Sc1 C13 C12 77.70(12) no
C15 Sc1 C13 C14 -37.18(11) no
C15 Sc1 C13 C18 -161.8(2) no
C111 Sc1 C13 C12 -177.01(12) no
C111 Sc1 C13 C14 68.11(17) no
C111 Sc1 C13 C18 -56.5(2) no
C112 Sc1 C13 C12 -125.77(12) no
C112 Sc1 C13 C14 119.35(13) no
C112 Sc1 C13 C18 -5.3(2) no
C113 Sc1 C13 C12 -130.87(12) no
C113 Sc1 C13 C14 114.25(12) no
C113 Sc1 C13 C18 -10.36(19) no
C114 Sc1 C13 C12 -162.37(12) no
C114 Sc1 C13 C14 82.75(12) no
C114 Sc1 C13 C18 -41.86(18) no
C115 Sc1 C13 C12 171.41(11) no
C115 Sc1 C13 C14 56.54(13) no
C115 Sc1 C13 C18 -68.07(19) no
C11 Sc1 C14 C13 78.17(12) no
C11 Sc1 C14 C15 -37.24(11) no
C11 Sc1 C14 C19 -157.1(2) no
C12 Sc1 C14 C13 37.46(11) no
C12 Sc1 C14 C15 -77.95(12) no
C12 Sc1 C14 C19 162.2(2) no
C13 Sc1 C14 C15 -115.41(17) no
C13 Sc1 C14 C19 124.7(2) no
C15 Sc1 C14 C13 115.41(17) no
C15 Sc1 C14 C19 -119.9(2) no
C111 Sc1 C14 C13 -139.38(12) no
C111 Sc1 C14 C15 105.21(12) no
C111 Sc1 C14 C19 -14.7(2) no
C112 Sc1 C14 C13 -99.65(14) no
C112 Sc1 C14 C15 144.94(12) no
C112 Sc1 C14 C19 25.1(2) no
C113 Sc1 C14 C13 -76.05(13) no
C113 Sc1 C14 C15 168.55(11) no
C113 Sc1 C14 C19 48.7(2) no
C114 Sc1 C14 C13 -96.12(12) no
C114 Sc1 C14 C15 148.47(12) no
C114 Sc1 C14 C19 28.61(19) no
C115 Sc1 C14 C13 -129.18(12) no
C115 Sc1 C14 C15 115.42(12) no
C115 Sc1 C14 C19 -4.4(2) no
C11 Sc1 C15 C14 115.02(16) no
C11 Sc1 C15 C110 -124.3(2) no
C12 Sc1 C15 C11 -36.86(11) no
C12 Sc1 C15 C14 78.16(12) no
C12 Sc1 C15 C110 -161.16(19) no
C13 Sc1 C15 C11 -77.82(12) no
C13 Sc1 C15 C14 37.20(11) no
C13 Sc1 C15 C110 157.88(19) no
C14 Sc1 C15 C11 -115.02(16) no
C14 Sc1 C15 C110 120.7(2) no
C111 Sc1 C15 C11 146.03(11) no
C111 Sc1 C15 C14 -98.95(12) no
C111 Sc1 C15 C110 21.73(19) no
C112 Sc1 C15 C11 153.81(17) no
C112 Sc1 C15 C14 -91.2(2) no
C112 Sc1 C15 C110 29.5(3) no
C113 Sc1 C15 C11 -133.91(13) no
C113 Sc1 C15 C14 -18.89(18) no
C113 Sc1 C15 C110 101.79(18) no
C114 Sc1 C15 C11 -149.98(11) no
C114 Sc1 C15 C14 -34.96(13) no
C114 Sc1 C15 C110 85.72(17) no
C115 Sc1 C15 C11 175.82(11) no
C115 Sc1 C15 C14 -69.16(12) no
C115 Sc1 C15 C110 51.52(17) no
C11 Sc1 C111 C112 -148.27(13) no
C11 Sc1 C111 C115 96.47(16) no
C11 Sc1 C111 C116 -24.4(2) no
C13 Sc1 C111 C112 95.67(15) no
C13 Sc1 C111 C115 -19.60(18) no
C13 Sc1 C111 C116 -140.51(16) no
C14 Sc1 C111 C112 133.85(12) no
C14 Sc1 C111 C115 18.58(15) no
C14 Sc1 C111 C116 -102.33(17) no
C15 Sc1 C111 C112 174.96(11) no
C15 Sc1 C111 C115 59.70(14) no
C15 Sc1 C111 C116 -61.21(18) no
C112 Sc1 C111 C115 -115.27(17) no
C112 Sc1 C111 C116 123.8(2) no
C113 Sc1 C111 C112 37.15(11) no
C113 Sc1 C111 C115 -78.12(13) no
C113 Sc1 C111 C116 160.97(19) no
C114 Sc1 C111 C112 77.83(12) no
C114 Sc1 C111 C115 -37.44(11) no
C114 Sc1 C111 C116 -158.35(19) no
C115 Sc1 C111 C112 115.27(17) no
C115 Sc1 C111 C116 -120.9(2) no
C12 Sc1 C112 C111 -176.05(12) no
C12 Sc1 C112 C113 -60.44(16) no
C12 Sc1 C112 C117 61.3(2) no
C13 Sc1 C112 C111 -124.66(12) no
C13 Sc1 C112 C113 -9.04(16) no
C13 Sc1 C112 C117 112.65(18) no
C14 Sc1 C112 C111 -73.97(15) no
C14 Sc1 C112 C113 41.65(16) no
C14 Sc1 C112 C117 163.34(16) no
C15 Sc1 C112 C111 -11.5(2) no
C15 Sc1 C112 C113 104.1(2) no
C15 Sc1 C112 C117 -134.2(2) no
C111 Sc1 C112 C113 115.61(16) no
C111 Sc1 C112 C117 -122.7(2) no
C113 Sc1 C112 C111 -115.61(16) no
C113 Sc1 C112 C117 121.7(2) no
C114 Sc1 C112 C111 -78.25(12) no
C114 Sc1 C112 C113 37.36(11) no
C114 Sc1 C112 C117 159.1(2) no
C115 Sc1 C112 C111 -37.42(11) no
C115 Sc1 C112 C113 78.19(12) no
C115 Sc1 C112 C117 -160.1(2) no
C11 Sc1 C113 C112 149.51(15) no
C11 Sc1 C113 C114 -95.76(18) no
C11 Sc1 C113 C118 27.0(3) no
C12 Sc1 C113 C112 144.08(11) no
C12 Sc1 C113 C114 -101.19(12) no
C12 Sc1 C113 C118 21.53(19) no
C13 Sc1 C113 C112 173.50(11) no
C13 Sc1 C113 C114 -71.77(12) no
C13 Sc1 C113 C118 50.94(17) no
C14 Sc1 C113 C112 -153.23(11) no
C14 Sc1 C113 C114 -38.50(13) no
C14 Sc1 C113 C118 84.22(17) no
C15 Sc1 C113 C112 -142.00(13) no
C15 Sc1 C113 C114 -27.27(18) no
C15 Sc1 C113 C118 95.44(19) no
C111 Sc1 C113 C112 -37.02(11) no
C111 Sc1 C113 C114 77.71(12) no
C111 Sc1 C113 C118 -159.57(19) no
C112 Sc1 C113 C114 114.73(16) no
C112 Sc1 C113 C118 -122.6(2) no
C114 Sc1 C113 C112 -114.73(16) no
C114 Sc1 C113 C118 122.7(2) no
C115 Sc1 C113 C112 -78.11(12) no
C115 Sc1 C113 C114 36.62(11) no
C115 Sc1 C113 C118 159.33(19) no
C11 Sc1 C114 C113 137.47(12) no
C11 Sc1 C114 C115 -106.05(14) no
C11 Sc1 C114 C119 18.0(2) no
C12 Sc1 C114 C113 100.22(12) no
C12 Sc1 C114 C115 -143.30(11) no
C12 Sc1 C114 C119 -19.3(2) no
C13 Sc1 C114 C113 111.60(12) no
C13 Sc1 C114 C115 -131.92(12) no
C13 Sc1 C114 C119 -7.9(2) no
C14 Sc1 C114 C113 144.98(12) no
C14 Sc1 C114 C115 -98.54(12) no
C14 Sc1 C114 C119 25.47(19) no
C15 Sc1 C114 C113 163.50(11) no
C15 Sc1 C114 C115 -80.01(12) no
C15 Sc1 C114 C119 44.0(2) no
C111 Sc1 C114 C113 -78.69(12) no
C111 Sc1 C114 C115 37.79(11) no
C111 Sc1 C114 C119 161.8(2) no
C112 Sc1 C114 C113 -37.69(11) no
C112 Sc1 C114 C115 78.79(12) no
C112 Sc1 C114 C119 -157.2(2) no
C113 Sc1 C114 C115 116.48(16) no
C113 Sc1 C114 C119 -119.5(2) no
C115 Sc1 C114 C113 -116.48(16) no
C115 Sc1 C114 C119 124.0(2) no
C11 Sc1 C115 C111 -130.06(12) no
C11 Sc1 C115 C114 115.32(13) no
C11 Sc1 C115 C120 -10.3(2) no
C12 Sc1 C115 C111 176.07(12) no
C12 Sc1 C115 C114 61.44(17) no
C12 Sc1 C115 C120 -64.1(2) no
C13 Sc1 C115 C111 167.85(11) no
C13 Sc1 C115 C114 53.22(13) no
C13 Sc1 C115 C120 -72.35(18) no
C14 Sc1 C115 C111 -164.64(12) no
C14 Sc1 C115 C114 80.73(12) no
C14 Sc1 C115 C120 -44.84(18) no
C15 Sc1 C115 C111 -133.51(12) no
C15 Sc1 C115 C114 111.86(12) no
C15 Sc1 C115 C120 -13.71(18) no
C111 Sc1 C115 C114 -114.63(17) no
C111 Sc1 C115 C120 119.8(2) no
C112 Sc1 C115 C111 37.16(11) no
C112 Sc1 C115 C114 -77.47(12) no
C112 Sc1 C115 C120 157.0(2) no
C113 Sc1 C115 C111 78.12(12) no
C113 Sc1 C115 C114 -36.51(11) no
C113 Sc1 C115 C120 -162.1(2) no
C114 Sc1 C115 C111 114.63(17) no
C114 Sc1 C115 C120 -125.6(2) no
Sc1 C11 C12 C13 65.10(13) no
Sc1 C11 C12 C17 -119.76(19) no
C15 C11 C12 Sc1 -63.64(13) no
C15 C11 C12 C13 1.5(2) no
C15 C11 C12 C17 176.60(18) no
C16 C11 C12 Sc1 125.42(19) no
C16 C11 C12 C13 -169.48(18) no
C16 C11 C12 C17 5.7(3) no
Sc1 C11 C15 C14 -66.41(13) no
Sc1 C11 C15 C110 119.4(2) no
C12 C11 C15 Sc1 64.08(13) no
C12 C11 C15 C14 -2.3(2) no
C12 C11 C15 C110 -176.54(19) no
C16 C11 C15 Sc1 -125.24(19) no
C16 C11 C15 C14 168.35(18) no
C16 C11 C15 C110 -5.9(3) no
Sc1 C12 C13 C14 66.18(13) no
Sc1 C12 C13 C18 -122.04(19) no
C11 C12 C13 Sc1 -66.24(13) no
C11 C12 C13 C14 -0.1(2) no
C11 C12 C13 C18 171.72(18) no
C17 C12 C13 Sc1 118.59(19) no
C17 C12 C13 C14 -175.23(18) no
C17 C12 C13 C18 -3.5(3) no
Sc1 C13 C14 C15 65.03(13) no
Sc1 C13 C14 C19 -126.8(2) no
C12 C13 C14 Sc1 -66.41(13) no
C12 C13 C14 C15 -1.4(2) no
C12 C13 C14 C19 166.75(19) no
C18 C13 C14 Sc1 122.2(2) no
C18 C13 C14 C15 -172.78(19) no
C18 C13 C14 C19 -4.7(3) no
Sc1 C14 C15 C11 67.30(13) no
Sc1 C14 C15 C110 -118.31(19) no
C13 C14 C15 Sc1 -65.01(13) no
C13 C14 C15 C11 2.3(2) no
C13 C14 C15 C110 176.68(18) no
C19 C14 C15 Sc1 126.32(19) no
C19 C14 C15 C11 -166.38(18) no
C19 C14 C15 C110 8.0(3) no
Sc1 C111 C116 H116' -86.8(15) no
Sc1 C111 C116 H116" 150.1(16) no
Sc1 C111 C116 H116 32.5(16) no
C112 C111 C116 H116' 8.1(15) no
C112 C111 C116 H116" -115.0(16) no
C112 C111 C116 H116 127.4(16) no
C115 C111 C116 H116' -179.3(15) no
C115 C111 C116 H116" 57.6(16) no
C115 C111 C116 H116 -60.0(16) no
Sc1 C112 C117 H117' -56.8(15) no
Sc1 C112 C117 H117" -178.5(15) no
Sc1 C112 C117 H117 64.8(16) no
C111 C112 C117 H117' -152.5(15) no
C111 C112 C117 H117" 85.8(15) no
C111 C112 C117 H117 -30.9(16) no
C113 C112 C117 H117' 38.6(15) no
C113 C112 C117 H117" -83.2(15) no
C113 C112 C117 H117 160.1(16) no
Sc1 C113 C118 H118' 65.6(17) no
Sc1 C113 C118 H118" -52.5(17) no
Sc1 C113 C118 H118 -171.4(17) no
C112 C113 C118 H118' -28.6(17) no
C112 C113 C118 H118" -146.7(17) no
C112 C113 C118 H118 94.3(17) no
C114 C113 C118 H118' 161.0(16) no
C114 C113 C118 H118" 43.0(17) no
C114 C113 C118 H118 -76.0(17) no
Sc1 C114 C119 H119' -87.7(16) no
Sc1 C114 C119 H119" 153.7(15) no
Sc1 C114 C119 H119 37.8(16) no
C113 C114 C119 H119' 176.6(16) no
C113 C114 C119 H119" 58.0(16) no
C113 C114 C119 H119 -57.9(16) no
C115 C114 C119 H119' 11.4(16) no
C115 C114 C119 H119" -107.3(16) no
C115 C114 C119 H119 136.8(16) no
Sc1 C115 C120 H120' 87.1(17) no
Sc1 C115 C120 H120" -34.6(16) no
Sc1 C115 C120 H120 -156.4(15) no
C111 C115 C120 H120' 179.0(17) no
C111 C115 C120 H120" 57.3(16) no
C111 C115 C120 H120 -64.5(15) no
C114 C115 C120 H120' -10.4(17) no
C114 C115 C120 H120" -132.1(16) no
C114 C115 C120 H120 106.1(15) no
C26 C21 C22 C23 0.0(3) no
B2 C21 C22 C23 172.46(19) no
C22 C21 C26 C25 -2.2(3) no
B2 C21 C26 C25 -174.14(19) no
C22 C21 B2 C27 161.87(18) no
C22 C21 B2 C213 -77.1(2) no
C22 C21 B2 C219 42.1(2) no
C26 C21 B2 C27 -26.4(3) no
C26 C21 B2 C213 94.6(2) no
C26 C21 B2 C219 -146.2(2) no
C21 C22 C23 C24 2.3(3) no
C22 C23 C24 C25 -2.3(3) no
C23 C24 C25 C26 0.2(3) no
C24 C25 C26 C21 2.2(3) no
C212 C27 C28 C29 -1.9(3) no
B2 C27 C28 C29 -175.52(19) no
C28 C27 B2 C21 -34.2(3) no
C28 C27 B2 C213 -148.57(19) no
C28 C27 B2 C219 87.7(2) no
C212 C27 B2 C21 152.57(19) no
C212 C27 B2 C213 38.2(3) no
C212 C27 B2 C219 -85.5(2) no
C28 C27 C212 C211 0.2(3) no
B2 C27 C212 C211 174.0(2) no
C27 C28 C29 C210 2.0(3) no
C28 C29 C210 C211 -0.2(3) no
C29 C210 C211 C212 -1.5(3) no
C210 C211 C212 C27 1.6(3) no
C218 C213 B2 C219 -32.5(3) no
C214 C213 C218 C217 1.4(3) no
C214 C213 B2 C27 37.7(2) no
C214 C213 B2 C219 157.50(18) no
C218 C213 B2 C27 -152.30(18) no
C218 C213 C214 C215 -1.4(3) no
B2 C213 C214 C215 169.22(19) no
B2 C213 C218 C217 -169.12(18) no
C214 C213 B2 C21 -85.5(2) no
C218 C213 B2 C21 84.5(2) no
C213 C214 C215 C216 0.5(3) no
C214 C215 C216 C217 0.5(3) no
C215 C216 C217 C218 -0.5(3) no
C216 C217 C218 C213 -0.5(3) no
C220 C219 C224 C223 2.3(3) no
B2 C219 C224 C223 177.9(2) no
B2 C219 C220 C221 -178.2(2) no
C224 C219 B2 C21 34.9(3) no
C224 C219 B2 C27 -90.5(2) no
C224 C219 B2 C213 146.10(19) no
C220 C219 B2 C21 -149.75(19) no
C220 C219 B2 C27 84.9(2) no
C220 C219 B2 C213 -38.5(3) no
C224 C219 C220 C221 -2.5(3) no
C219 C220 C221 C222 0.7(3) no
C220 C221 C222 C223 1.5(3) no
C221 C222 C223 C224 -1.7(3) no
C222 C223 C224 C219 -0.2(4) no
